data_7050395
loop_
_publ_author_name
'Nicola Armaroli'
'Gianluca Accorsi'
'Yannick Rio'
'Paola Ceroni'
'Veronica Vicinelli'
'Richard Welter'
'Tao Gu'
'Mohamed Saddik'
'Michel Holler'
'Jean-Fran\,cois Nierengarten'

_publ_section_title
;
 Electronic properties of oligophenylenevinylene and
 oligophenyleneethynylene arrays constructed on the upper rim of a
 calix[4]arene core
;
_journal_issue 12
_journal_name_full 'New J. Chem.'
_journal_page_first 1627
_journal_page_last 1637
_journal_paper_doi 10.1039/b415063p
_journal_volume 28
_journal_year 2004
_chemical_formula_moiety 'C228 H218 O13'
_chemical_formula_sum 'C228 H218 O13'
_chemical_formula_weight 3166.02
_chemical_name_systematic
;
?
;
_space_group_IT_number 15
_symmetry_cell_setting monoclinic
_symmetry_space_group_name_Hall '-C 2yc'
_symmetry_space_group_name_H-M 'C 1 2/c 1'
_atom_sites_solution_hydrogens geom
_atom_sites_solution_primary direct
_atom_sites_solution_secondary difmap
_audit_creation_method SHELXL-97
_cell_angle_alpha 90.00
_cell_angle_beta 126.99(5)
_cell_angle_gamma 90.00
_cell_formula_units_Z 4
_cell_length_a 35.96(3)
_cell_length_b 24.41(2)
_cell_length_c 25.89(2)
_cell_measurement_reflns_used 62995
_cell_measurement_temperature 173(2)
_cell_measurement_theta_max 30.034
_cell_measurement_theta_min 0.998
_cell_volume 18152(3)
_computing_cell_refinement 'Denzo (Nonius B.V., 1998)'
_computing_data_collection 'Collect (Nonius B.V., 1998)'
_computing_data_reduction 'Denzo (Nonius B.V., 1998)'
_computing_molecular_graphics 'PLATON 98 (Spek, 1998)'
_computing_publication_material 'SHELXL-97 (Sheldrick, 1997)'
_computing_structure_refinement 'SHELXL-97 (Sheldrick, 1997)'
_computing_structure_solution 'SHELXS-97 (Sheldrick, 1997)'
_diffrn_ambient_temperature 173(2)
_diffrn_measured_fraction_theta_full 0.998
_diffrn_measured_fraction_theta_max 0.998
_diffrn_measurement_device_type KappaCCD
_diffrn_measurement_method '\p scans'
_diffrn_radiation_monochromator graphite
_diffrn_radiation_source 'fine-focus sealed tube'
_diffrn_radiation_type MoK\a
_diffrn_radiation_wavelength 0.71069
_diffrn_reflns_av_R_equivalents 0.0000
_diffrn_reflns_av_sigmaI/netI 0.0834
_diffrn_reflns_limit_h_max 50
_diffrn_reflns_limit_h_min 0
_diffrn_reflns_limit_k_max 34
_diffrn_reflns_limit_k_min 0
_diffrn_reflns_limit_l_max 29
_diffrn_reflns_limit_l_min -36
_diffrn_reflns_number 26465
_diffrn_reflns_theta_full 30.01
_diffrn_reflns_theta_max 30.01
_diffrn_reflns_theta_min 1.92
_exptl_absorpt_coefficient_mu 0.070
_exptl_absorpt_correction_type none
_exptl_crystal_colour colorless
_exptl_crystal_density_diffrn 1.159
_exptl_crystal_density_method 'not measured'
_exptl_crystal_description prism
_exptl_crystal_F_000 6760
_exptl_crystal_size_max 0.13
_exptl_crystal_size_mid 0.10
_exptl_crystal_size_min 0.08
_refine_diff_density_max 1.120
_refine_diff_density_min -1.043
_refine_diff_density_rms 0.070
_refine_ls_extinction_coef 0.00035(5)
_refine_ls_extinction_expression Fc^*^==kFc[1+0.001xFc^2^\l^3^/sin(2\q)]^-1/4^
_refine_ls_extinction_method SHELXL
_refine_ls_goodness_of_fit_ref 1.046
_refine_ls_hydrogen_treatment mixed
_refine_ls_matrix_type full
_refine_ls_number_parameters 1092
_refine_ls_number_reflns 26465
_refine_ls_number_restraints 21
_refine_ls_restrained_S_all 1.046
_refine_ls_R_factor_all 0.1941
_refine_ls_R_factor_gt 0.1119
_refine_ls_shift/su_max 0.002
_refine_ls_shift/su_mean 0.002
_refine_ls_structure_factor_coef Fsqd
_refine_ls_weighting_details 'calc w==1/[\s^2^(Fo^2^)+(0.0600P)^2^+60.4432P] where P==(Fo^2^+2Fc^2^)/3'
_refine_ls_weighting_scheme calc
_refine_ls_wR_factor_gt 0.2164
_refine_ls_wR_factor_ref 0.2534
_reflns_number_gt 14516
_reflns_number_total 26465
_reflns_threshold_expression >2sigma(I)
_cod_data_source_file b415063p.txt
_cod_data_source_block wel1
_cod_original_cell_volume 18150(24)
_cod_original_sg_symbol_H-M 'C 2/c'
_cod_database_code 7050395

loop_
_symmetry_equiv_pos_as_xyz
'x, y, z'
'-x, y, -z+1/2'
'x+1/2, y+1/2, z'
'-x+1/2, y+1/2, -z+1/2'
'-x, -y, -z'
'x, -y, z-1/2'
'-x+1/2, -y+1/2, -z'
'x+1/2, -y+1/2, z-1/2'

loop_
_atom_site_label
_atom_site_type_symbol
_atom_site_fract_x
_atom_site_fract_y
_atom_site_fract_z
_atom_site_U_iso_or_equiv
_atom_site_adp_type
_atom_site_occupancy
_atom_site_symmetry_multiplicity
_atom_site_calc_flag
_atom_site_refinement_flags
_atom_site_disorder_assembly
_atom_site_disorder_group
O1 O 0.53306(7) 0.61180(8) 0.33098(9) 0.0357(5) Uani 1 1 d . . .
O2 O 0.59595(7) 0.60055(8) 0.28012(10) 0.0352(5) Uani 1 1 d . . .
O3 O 0.55925(8) 0.84608(9) 0.02825(11) 0.0419(5) Uani 1 1 d . . .
O4 O 0.62240(8) 0.83744(9) -0.02150(10) 0.0425(5) Uani 1 1 d . . .
O5 O 0.74540(7) 0.86211(8) 0.09094(10) 0.0366(5) Uani 1 1 d . . .
O6 O 0.68093(7) 0.84802(9) 0.13895(10) 0.0408(5) Uani 1 1 d . . .
C90 C 0.58464(9) 0.65570(11) 0.27404(13) 0.0310(6) Uani 1 1 d . . .
C28 C 0.57279(10) 0.79173(12) 0.04028(14) 0.0342(6) Uani 1 1 d . . .
C78 C 0.51520(10) 0.65830(11) 0.39584(13) 0.0313(6) Uani 1 1 d . . .
C21 C 0.61087(10) 0.79856(12) -0.06720(13) 0.0337(6) Uani 1 1 d . . .
C7 C 0.69972(11) 0.82175(12) 0.19701(14) 0.0368(7) Uani 1 1 d . . .
C14 C 0.74085(10) 0.80587(12) 0.09409(14) 0.0335(6) Uani 1 1 d . . .
C87 C 0.56700(10) 0.76773(12) 0.26037(14) 0.0356(6) Uani 1 1 d . . .
C20 C 0.56777(10) 0.77223(12) -0.10069(13) 0.0335(6) Uani 1 1 d . . .
C24 C 0.57314(10) 0.70303(12) 0.00104(14) 0.0346(6) Uani 1 1 d . . .
H24 H 0.5652 0.6800 -0.0329 0.042 Uiso 1 1 calc . . .
C6 C 0.74705(11) 0.80803(12) 0.23652(14) 0.0375(7) Uani 1 1 d . . .
C12 C 0.71382(10) 0.71925(13) 0.04168(14) 0.0371(7) Uani 1 1 d . . .
H12 H 0.6977 0.6983 0.0041 0.044 Uiso 1 1 calc . . .
C112 C 0.65678(8) 0.61328(12) 0.26363(13) 0.0391(7) Uani 1 1 d D . .
H11A H 0.6526 0.6527 0.2596 0.047 Uiso 1 1 calc . . .
H11B H 0.6364 0.5974 0.2207 0.047 Uiso 1 1 calc . . .
C19 C 0.55625(10) 0.73514(12) -0.14867(14) 0.0366(7) Uani 1 1 d . . .
H19 H 0.5272 0.7183 -0.1722 0.044 Uiso 1 1 calc . . .
C26 C 0.61112(10) 0.71732(13) 0.11426(14) 0.0366(7) Uani 1 1 d . . .
H26 H 0.6285 0.7037 0.1563 0.044 Uiso 1 1 calc . . .
C80 C 0.57661(11) 0.71147(12) 0.48794(14) 0.0381(7) Uani 1 1 d . . .
C86 C 0.59051(10) 0.74282(13) 0.32117(14) 0.0373(7) Uani 1 1 d . . .
H86 H 0.6007 0.7642 0.3572 0.045 Uiso 1 1 calc . . .
C8 C 0.77654(11) 0.81653(13) 0.21359(15) 0.0391(7) Uani 1 1 d . . .
H8A H 0.8085 0.8062 0.2476 0.047 Uiso 1 1 calc . . .
H8B H 0.7762 0.8549 0.2037 0.047 Uiso 1 1 calc . . .
C11 C 0.73378(11) 0.69322(12) 0.10080(15) 0.0377(7) Uani 1 1 d . . .
C83 C 0.54657(10) 0.64503(11) 0.38240(13) 0.0319(6) Uani 1 1 d . . .
C9 C 0.75785(10) 0.78210(12) 0.15355(14) 0.0357(6) Uani 1 1 d . . .
C45 C 0.57546(12) 0.68478(14) -0.21306(16) 0.0433(7) Uani 1 1 d . . .
C53 C 0.60709(11) 0.62414(13) 0.07421(14) 0.0376(7) Uani 1 1 d . . .
C107 C 0.52522(9) 0.55521(11) 0.33792(15) 0.0400(7) Uani 1 1 d D . .
H10A H 0.4996 0.5410 0.2961 0.048 Uiso 1 1 calc . . .
H10B H 0.5164 0.5530 0.3666 0.048 Uiso 1 1 calc . . .
C88 C 0.54951(10) 0.73443(12) 0.20660(14) 0.0354(6) Uani 1 1 d . . .
H88 H 0.5318 0.7502 0.1657 0.042 Uiso 1 1 calc . . .
C84 C 0.62081(10) 0.65996(13) 0.39434(14) 0.0370(7) Uani 1 1 d . . .
H84A H 0.6245 0.6210 0.3913 0.044 Uiso 1 1 calc . . .
H84B H 0.6514 0.6755 0.4258 0.044 Uiso 1 1 calc . . .
C85 C 0.59887(9) 0.68668(12) 0.32854(13) 0.0335(6) Uani 1 1 d . . .
C23 C 0.56070(10) 0.75799(12) -0.01142(14) 0.0335(6) Uani 1 1 d . . .
C17 C 0.63208(11) 0.74558(13) -0.12364(15) 0.0389(7) Uani 1 1 d . . .
H17 H 0.6538 0.7357 -0.1304 0.047 Uiso 1 1 calc . . .
C15 C 0.69424(11) 0.80252(14) -0.02841(15) 0.0414(7) Uani 1 1 d . . .
H15A H 0.6947 0.8420 -0.0238 0.050 Uiso 1 1 calc . . .
H15B H 0.7115 0.7936 -0.0451 0.050 Uiso 1 1 calc . . .
C18 C 0.58745(11) 0.72254(12) -0.16239(14) 0.0380(7) Uani 1 1 d . . .
C99 C 0.56119(11) 0.82596(13) 0.25017(15) 0.0409(7) Uani 1 1 d . . .
C22 C 0.53683(10) 0.78032(13) -0.07961(14) 0.0377(7) Uani 1 1 d . . .
H22A H 0.5075 0.7615 -0.1094 0.045 Uiso 1 1 calc . . .
H22B H 0.5303 0.8190 -0.0805 0.045 Uiso 1 1 calc . . .
C2 C 0.66945(11) 0.80486(12) 0.21112(14) 0.0382(7) Uani 1 1 d . . .
C79 C 0.53097(11) 0.69076(12) 0.44932(14) 0.0373(7) Uani 1 1 d . . .
H79 H 0.5110 0.6990 0.4598 0.045 Uiso 1 1 calc . . .
C10 C 0.75468(11) 0.72571(13) 0.15629(15) 0.0385(7) Uani 1 1 d . . .
H10 H 0.7667 0.7091 0.1958 0.046 Uiso 1 1 calc . . .
C82 C 0.59090(10) 0.66865(12) 0.41680(13) 0.0336(6) Uani 1 1 d . . .
C16 C 0.64447(10) 0.78292(12) -0.07531(14) 0.0347(6) Uani 1 1 d . . .
C25 C 0.59736(10) 0.68162(12) 0.06345(14) 0.0349(6) Uani 1 1 d . . .
C108 C 0.56869(9) 0.51969(9) 0.36513(15) 0.0422(7) Uani 1 1 d D . .
H10C H 0.5930 0.5299 0.4096 0.051 Uiso 1 1 calc . . .
H10D H 0.5803 0.5255 0.3401 0.051 Uiso 1 1 calc . . .
C111 C 0.64373(10) 0.59095(13) 0.30637(14) 0.0391(7) Uani 1 1 d D . .
H11C H 0.6497 0.5518 0.3121 0.047 Uiso 1 1 calc . . .
H11D H 0.6636 0.6080 0.3487 0.047 Uiso 1 1 calc . . .
C91 C 0.59229(11) 0.74247(13) 0.54463(15) 0.0437(7) Uani 1 1 d . . .
C27 C 0.59957(10) 0.77234(12) 0.10375(14) 0.0343(6) Uani 1 1 d . . .
C81 C 0.60545(11) 0.70136(13) 0.46980(14) 0.0390(7) Uani 1 1 d . . .
H81 H 0.6350 0.7168 0.4937 0.047 Uiso 1 1 calc . . .
C1 C 0.61742(11) 0.81053(13) 0.16100(15) 0.0411(7) Uani 1 1 d . . .
H1A H 0.6099 0.8481 0.1459 0.049 Uiso 1 1 calc . . .
H1B H 0.6020 0.8019 0.1805 0.049 Uiso 1 1 calc . . .
C37 C 0.73338(11) 0.63436(13) 0.10487(15) 0.0420(7) Uani 1 1 d . . .
C66 C 0.79170(10) 0.93999(10) 0.10576(14) 0.0459(8) Uani 1 1 d D . .
H66A H 0.7852 0.9550 0.1342 0.055 Uiso 1 1 calc . . .
H66B H 0.8228 0.9513 0.1219 0.055 Uiso 1 1 calc . . .
C100 C 0.55629(12) 0.87262(14) 0.23373(16) 0.0452(8) Uani 1 1 d . . .
C13 C 0.71716(10) 0.77542(12) 0.03710(14) 0.0342(6) Uani 1 1 d . . .
C113 C 0.70773(8) 0.59915(13) 0.29350(14) 0.0439(7) Uani 1 1 d D . .
H11E H 0.7278 0.6133 0.3373 0.053 Uiso 1 1 calc . . .
H11F H 0.7114 0.5597 0.2956 0.053 Uiso 1 1 calc . . .
C3 C 0.68875(12) 0.77905(13) 0.27016(16) 0.0447(8) Uani 1 1 d . . .
H3 H 0.6695 0.7691 0.2815 0.054 Uiso 1 1 calc . . .
C5 C 0.76463(12) 0.78179(13) 0.29466(15) 0.0437(8) Uani 1 1 d . . .
H5 H 0.7962 0.7733 0.3223 0.052 Uiso 1 1 calc . . .
C4 C 0.73636(13) 0.76785(13) 0.31274(15) 0.0455(8) Uani 1 1 d . . .
C29 C 0.75617(14) 0.74009(15) 0.37287(17) 0.0557(9) Uani 1 1 d . . .
C109 C 0.55582(11) 0.45902(9) 0.36189(17) 0.0509(9) Uani 1 1 d D . .
H10E H 0.5371 0.4470 0.3172 0.061 Uiso 1 1 calc . . .
H10F H 0.5371 0.4554 0.3772 0.061 Uiso 1 1 calc . . .
C101 C 0.55356(13) 0.92890(14) 0.21456(17) 0.0496(8) Uani 1 1 d . . .
C114 C 0.72266(12) 0.62345(15) 0.25370(17) 0.0523(9) Uani 1 1 d D . .
H11G H 0.7546 0.6143 0.2738 0.078 Uiso 1 1 calc . . .
H11H H 0.7193 0.6626 0.2518 0.078 Uiso 1 1 calc . . .
H11I H 0.7034 0.6087 0.2107 0.078 Uiso 1 1 calc . . .
C65 C 0.78989(11) 0.87707(10) 0.10706(18) 0.0473(8) Uani 1 1 d D . .
H65A H 0.7936 0.8615 0.0760 0.057 Uiso 1 1 calc . . .
H65B H 0.8147 0.8634 0.1497 0.057 Uiso 1 1 calc . . .
C110 C 0.59874(12) 0.42161(15) 0.4024(2) 0.0670(11) Uani 1 1 d D . .
H11J H 0.5888 0.3844 0.3987 0.101 Uiso 1 1 calc . . .
H11K H 0.6171 0.4328 0.4469 0.101 Uiso 1 1 calc . . .
H11L H 0.6171 0.4243 0.3868 0.101 Uiso 1 1 calc . . .
C67 C 0.75648(13) 0.96316(12) 0.03728(14) 0.0619(10) Uani 1 1 d D . .
H67A H 0.7252 0.9529 0.0215 0.074 Uiso 1 1 calc . . .
H67B H 0.7624 0.9474 0.0084 0.074 Uiso 1 1 calc . . .
C73 C 0.51447(14) 0.85306(14) 0.0147(2) 0.0656(11) Uani 1 1 d D . .
H73A H 0.5147 0.8381 0.0496 0.079 Uiso 1 1 calc . . .
H73B H 0.4906 0.8344 -0.0250 0.079 Uiso 1 1 calc . . .
C69 C 0.59589(18) 0.89119(18) -0.0503(2) 0.0774(13) Uani 1 1 d D . .
H69A H 0.5891 0.9049 -0.0216 0.093 Uiso 1 1 calc . . .
H69B H 0.5662 0.8823 -0.0909 0.093 Uiso 1 1 calc . . .
C62 C 0.65742(17) 0.94583(17) 0.1386(3) 0.122(2) Uani 1 1 d D . .
H62A H 0.6512 0.9366 0.1692 0.146 Uiso 1 1 calc . . .
H62B H 0.6285 0.9436 0.0952 0.146 Uiso 1 1 calc . . .
C102 C 0.58684(19) 0.95015(17) 0.2109(3) 0.0766(13) Uani 1 1 d . . .
H102 H 0.6116 0.9282 0.2211 0.092 Uiso 1 1 calc . . .
C68 C 0.75990(17) 1.02598(12) 0.0368(2) 0.0722(12) Uani 1 1 d D . .
H68A H 0.7374 1.0394 -0.0064 0.108 Uiso 1 1 calc . . .
H68B H 0.7906 1.0362 0.0513 0.108 Uiso 1 1 calc . . .
H68C H 0.7538 1.0416 0.0650 0.108 Uiso 1 1 calc . . .
C106 C 0.51731(19) 0.9623(2) 0.1977(4) 0.119(2) Uani 1 1 d . . .
H106 H 0.4935 0.9489 0.1985 0.143 Uiso 1 1 calc . . .
C61 C 0.6940(2) 0.9069(2) 0.1462(3) 0.116(2) Uani 1 1 d D . .
H61A H 0.6987 0.9162 0.1141 0.139 Uiso 1 1 calc . . .
H61B H 0.7233 0.9124 0.1885 0.139 Uiso 1 1 calc . . .
C63 C 0.6785(2) 1.00369(17) 0.1520(3) 0.109(2) Uani 1 1 d D . .
H63A H 0.6616 1.0283 0.1606 0.131 Uiso 1 1 calc . . .
H63B H 0.7106 1.0027 0.1903 0.131 Uiso 1 1 calc . . .
C103 C 0.5845(3) 1.0041(2) 0.1920(3) 0.103(2) Uani 1 1 d . . .
H103 H 0.6076 1.0178 0.1898 0.123 Uiso 1 1 calc . . .
C74 C 0.50480(15) 0.91500(15) 0.0082(3) 0.0976(17) Uani 1 1 d D . .
H74A H 0.5074 0.9301 -0.0241 0.117 Uiso 1 1 calc . . .
H74B H 0.5278 0.9329 0.0491 0.117 Uiso 1 1 calc . . .
C71 C 0.6169(2) 0.9260(3) -0.1218(3) 0.163(4) Uani 1 1 d D . .
H71A H 0.5860 0.9160 -0.1594 0.196 Uiso 1 1 calc . . .
H71B H 0.6384 0.8966 -0.1119 0.196 Uiso 1 1 calc . . .
C64 C 0.67654(18) 1.0261(2) 0.0949(2) 0.0886(15) Uani 1 1 d D . .
H64A H 0.6910 1.0615 0.1059 0.133 Uiso 1 1 calc . . .
H64B H 0.6447 1.0292 0.0575 0.133 Uiso 1 1 calc . . .
H64C H 0.6928 1.0016 0.0857 0.133 Uiso 1 1 calc . . .
C104 C 0.5496(3) 1.0361(2) 0.1771(3) 0.119(3) Uani 1 1 d . . .
H104 H 0.5483 1.0724 0.1650 0.143 Uiso 1 1 calc . . .
C75 C 0.45572(16) 0.9264(3) -0.0114(4) 0.128(3) Uani 1 1 d D . .
H75A H 0.4519 0.9656 -0.0104 0.154 Uiso 1 1 calc . . .
H75B H 0.4329 0.9142 -0.0556 0.154 Uiso 1 1 calc . . .
C70 C 0.6170(2) 0.9390(3) -0.0636(3) 0.236(7) Uani 1 1 d D . .
H70A H 0.5991 0.9720 -0.0722 0.283 Uiso 1 1 calc . . .
H70B H 0.6487 0.9455 -0.0257 0.283 Uiso 1 1 calc . . .
C105 C 0.5159(3) 1.0156(3) 0.1796(5) 0.163(4) Uani 1 1 d . . .
H105 H 0.4913 1.0380 0.1688 0.196 Uiso 1 1 calc . . .
C76 C 0.4455(3) 0.8982(5) 0.0320(4) 0.204(5) Uani 1 1 d D . .
H76A H 0.4141 0.9060 0.0160 0.306 Uiso 1 1 calc . . .
H76B H 0.4666 0.9117 0.0754 0.306 Uiso 1 1 calc . . .
H76C H 0.4494 0.8593 0.0316 0.306 Uiso 1 1 calc . . .
C72 C 0.6328(3) 0.9805(3) -0.1327(3) 0.170(4) Uani 1 1 d D . .
H72A H 0.6335 0.9770 -0.1691 0.256 Uiso 1 1 calc . . .
H72B H 0.6634 0.9895 -0.0948 0.256 Uiso 1 1 calc . . .
H72C H 0.6115 1.0091 -0.1410 0.256 Uiso 1 1 calc . . .
C77 C 0.46423(10) 0.64409(12) 0.34867(14) 0.0342(6) Uani 1 1 d . . .
H77A H 0.4486 0.6512 0.3682 0.041 Uiso 1 1 calc . . .
H77B H 0.4608 0.6055 0.3377 0.041 Uiso 1 1 calc . . .
C46 C 0.56718(11) 0.65364(13) -0.25415(16) 0.0425(7) Uani 1 1 d . . .
C54 C 0.61349(11) 0.57574(13) 0.08216(14) 0.0375(7) Uani 1 1 d . . .
C55 C 0.61955(10) 0.51718(12) 0.09028(15) 0.0361(6) Uani 1 1 d . . .
C47 C 0.55703(10) 0.61356(13) -0.30193(15) 0.0382(7) Uani 1 1 d . . .
C48 C 0.53012(12) 0.62688(14) -0.36721(16) 0.0454(8) Uani 1 1 d . . .
H48 H 0.5191 0.6624 -0.3806 0.054 Uiso 1 1 calc . . .
C49 C 0.51968(12) 0.58727(16) -0.41247(16) 0.0518(9) Uani 1 1 d . . .
H49 H 0.5013 0.5963 -0.4562 0.062 Uiso 1 1 calc . . .
C52 C 0.57375(11) 0.56020(14) -0.28311(16) 0.0464(8) Uani 1 1 d . . .
H52 H 0.5920 0.5507 -0.2396 0.056 Uiso 1 1 calc . . .
C50 C 0.53623(12) 0.53469(15) -0.39341(18) 0.0507(9) Uani 1 1 d . . .
H50 H 0.5291 0.5083 -0.4240 0.061 Uiso 1 1 calc . . .
C51 C 0.56335(12) 0.52140(14) -0.32886(19) 0.0505(9) Uani 1 1 d . . .
H51 H 0.5748 0.4860 -0.3159 0.061 Uiso 1 1 calc . . .
C92 C 0.60416(11) 0.76730(14) 0.59217(15) 0.0434(7) Uani 1 1 d . . .
C93 C 0.61731(10) 0.79646(13) 0.64893(14) 0.0370(7) Uani 1 1 d . . .
C94 C 0.64703(11) 0.84135(13) 0.67127(15) 0.0420(7) Uani 1 1 d . . .
H94 H 0.6587 0.8526 0.6492 0.050 Uiso 1 1 calc . . .
C98 C 0.60048(13) 0.78106(17) 0.68290(18) 0.0592(10) Uani 1 1 d . . .
H98 H 0.5808 0.7509 0.6693 0.071 Uiso 1 1 calc . . .
C95 C 0.65941(13) 0.86934(14) 0.72574(17) 0.0519(9) Uani 1 1 d . . .
H95 H 0.6796 0.8990 0.7405 0.062 Uiso 1 1 calc . . .
C96 C 0.64225(14) 0.85388(18) 0.75808(17) 0.0594(10) Uani 1 1 d . . .
H96 H 0.6507 0.8731 0.7947 0.071 Uiso 1 1 calc . . .
C97 C 0.61265(16) 0.8102(2) 0.7370(2) 0.0713(12) Uani 1 1 d . . .
H97 H 0.6007 0.8000 0.7589 0.086 Uiso 1 1 calc . . .
C38 C 0.73456(12) 0.58549(14) 0.10807(16) 0.0453(8) Uani 1 1 d . . .
C39 C 0.73501(12) 0.52658(13) 0.11131(16) 0.0438(7) Uani 1 1 d . . .
C40 C 0.77009(18) 0.49786(18) 0.1648(2) 0.0848(15) Uani 1 1 d . . .
H40 H 0.7951 0.5168 0.2000 0.102 Uiso 1 1 calc . . .
C44 C 0.70013(14) 0.49600(15) 0.05959(19) 0.0566(9) Uani 1 1 d . . .
H44 H 0.6764 0.5138 0.0220 0.068 Uiso 1 1 calc . . .
C30 C 0.77403(14) 0.71545(17) 0.42253(18) 0.0613(10) Uani 1 1 d . . .
C31 C 0.79608(16) 0.68598(17) 0.48219(17) 0.0651(12) Uani 1 1 d . . .
C32 C 0.7751(2) 0.6825(2) 0.5129(2) 0.1000(19) Uani 1 1 d . . .
H32 H 0.7460 0.6983 0.4941 0.120 Uiso 1 1 calc . . .
C36 C 0.83820(19) 0.66140(19) 0.5099(2) 0.0803(14) Uani 1 1 d . . .
H36 H 0.8527 0.6633 0.4900 0.096 Uiso 1 1 calc . . .
C35 C 0.8596(2) 0.6331(2) 0.5688(3) 0.103(2) Uani 1 1 d . . .
H35 H 0.8884 0.6165 0.5879 0.123 Uiso 1 1 calc . . .
C33 C 0.7976(3) 0.6554(3) 0.5722(3) 0.122(3) Uani 1 1 d . . .
H33 H 0.7845 0.6547 0.5941 0.146 Uiso 1 1 calc . . .
C34 C 0.8389(3) 0.6300(3) 0.5975(3) 0.113(3) Uani 1 1 d . . .
H34 H 0.8530 0.6100 0.6355 0.136 Uiso 1 1 calc . . .
C56 C 0.65106(12) 0.49399(14) 0.15071(16) 0.0464(8) Uani 1 1 d . . .
H56 H 0.6697 0.5165 0.1866 0.056 Uiso 1 1 calc . . .
C57 C 0.65503(13) 0.43784(15) 0.15814(18) 0.0549(9) Uani 1 1 d . . .
H57 H 0.6762 0.4227 0.1990 0.066 Uiso 1 1 calc . . .
C58 C 0.62777(14) 0.40424(14) 0.1052(2) 0.0553(9) Uani 1 1 d . . .
H58 H 0.6303 0.3664 0.1102 0.066 Uiso 1 1 calc . . .
C59 C 0.59681(13) 0.42681(14) 0.04487(18) 0.0523(9) Uani 1 1 d . . .
H59 H 0.5787 0.4041 0.0090 0.063 Uiso 1 1 calc . . .
C60 C 0.59245(11) 0.48270(13) 0.03713(15) 0.0426(7) Uani 1 1 d . . .
H60 H 0.5713 0.4976 -0.0039 0.051 Uiso 1 1 calc . . .
C41 C 0.7687(2) 0.4409(2) 0.1670(3) 0.0929(17) Uani 1 1 d . . .
H41 H 0.7925 0.4223 0.2038 0.111 Uiso 1 1 calc . . .
C42 C 0.73369(19) 0.41287(17) 0.1170(3) 0.0729(13) Uani 1 1 d . . .
H42 H 0.7326 0.3750 0.1194 0.088 Uiso 1 1 calc . . .
C43 C 0.69966(17) 0.43950(17) 0.0625(2) 0.0692(12) Uani 1 1 d . . .
H43 H 0.6759 0.4197 0.0269 0.083 Uiso 1 1 calc . . .
C89 C 0.55767(9) 0.67853(12) 0.21213(13) 0.0313(6) Uani 1 1 d . . .
O7 O 0.5174(3) 0.8486(5) -0.2568(5) 0.139(4) Uiso 0.50 1 d PD . .
HO1 H 0.509(3) 0.858(5) -0.229(4) 0.150 Uiso 0.50 1 d PD . .
HO2 H 0.5505(3) 0.847(5) -0.229(3) 0.150 Uiso 0.50 1 d PD . .

loop_
_atom_site_aniso_label
_atom_site_aniso_U_11
_atom_site_aniso_U_22
_atom_site_aniso_U_33
_atom_site_aniso_U_23
_atom_site_aniso_U_13
_atom_site_aniso_U_12
O1 0.0415(11) 0.0363(11) 0.0326(10) -0.0056(9) 0.0241(10) -0.0072(9)
O2 0.0334(10) 0.0324(11) 0.0391(11) 0.0079(9) 0.0213(9) 0.0026(8)
O3 0.0466(12) 0.0370(12) 0.0512(13) 0.0036(10) 0.0342(11) 0.0077(10)
O4 0.0486(13) 0.0441(13) 0.0422(12) -0.0103(10) 0.0312(11) -0.0074(10)
O5 0.0330(11) 0.0321(11) 0.0459(12) -0.0010(9) 0.0243(10) -0.0010(8)
O6 0.0479(13) 0.0371(12) 0.0405(12) 0.0035(9) 0.0283(11) 0.0017(10)
C90 0.0289(14) 0.0312(15) 0.0340(14) 0.0049(12) 0.0195(12) -0.0028(11)
C28 0.0329(15) 0.0330(15) 0.0419(16) 0.0016(13) 0.0253(14) 0.0029(12)
C78 0.0336(14) 0.0279(14) 0.0280(14) 0.0026(11) 0.0161(12) 0.0005(11)
C21 0.0424(16) 0.0319(15) 0.0301(14) 0.0021(12) 0.0235(13) -0.0006(12)
C7 0.0484(18) 0.0300(15) 0.0339(15) -0.0068(12) 0.0259(15) -0.0026(13)
C14 0.0279(14) 0.0325(15) 0.0405(16) -0.0026(12) 0.0208(13) 0.0010(12)
C87 0.0367(16) 0.0323(15) 0.0376(16) 0.0009(12) 0.0222(14) -0.0030(12)
C20 0.0368(15) 0.0324(15) 0.0295(14) 0.0061(12) 0.0190(13) 0.0030(12)
C24 0.0342(15) 0.0377(16) 0.0327(15) -0.0047(12) 0.0205(13) -0.0044(12)
C6 0.0423(17) 0.0325(16) 0.0336(15) -0.0092(12) 0.0207(14) -0.0026(13)
C12 0.0372(16) 0.0417(17) 0.0371(16) -0.0082(13) 0.0249(14) -0.0050(13)
C112 0.0375(16) 0.0407(17) 0.0375(16) 0.0052(13) 0.0217(14) 0.0028(13)
C19 0.0348(15) 0.0344(16) 0.0340(15) 0.0010(12) 0.0172(13) -0.0027(12)
C26 0.0370(16) 0.0394(17) 0.0335(15) 0.0026(13) 0.0213(14) -0.0028(13)
C80 0.0468(18) 0.0297(15) 0.0284(14) -0.0023(12) 0.0177(14) -0.0013(13)
C86 0.0387(16) 0.0380(17) 0.0333(15) -0.0023(13) 0.0207(14) -0.0077(13)
C8 0.0370(16) 0.0371(17) 0.0346(16) -0.0052(13) 0.0169(14) -0.0020(13)
C11 0.0409(17) 0.0330(16) 0.0442(17) -0.0055(13) 0.0283(15) -0.0013(13)
C83 0.0348(15) 0.0310(15) 0.0247(13) 0.0017(11) 0.0152(12) -0.0013(12)
C9 0.0318(15) 0.0366(16) 0.0353(15) -0.0061(13) 0.0184(13) 0.0008(12)
C45 0.0458(18) 0.0396(18) 0.0400(17) -0.0007(14) 0.0234(15) 0.0032(14)
C53 0.0414(17) 0.0381(17) 0.0317(15) 0.0014(13) 0.0212(14) -0.0014(13)
C107 0.0459(18) 0.0353(16) 0.0443(17) -0.0102(14) 0.0299(15) -0.0102(14)
C88 0.0341(15) 0.0366(16) 0.0324(15) 0.0059(12) 0.0184(13) -0.0006(12)
C84 0.0310(15) 0.0436(17) 0.0291(14) 0.0053(13) 0.0142(13) -0.0029(13)
C85 0.0278(14) 0.0384(16) 0.0291(14) 0.0030(12) 0.0144(12) -0.0061(12)
C23 0.0314(14) 0.0379(16) 0.0346(15) 0.0019(12) 0.0215(13) -0.0014(12)
C17 0.0424(17) 0.0397(17) 0.0361(16) 0.0041(13) 0.0245(14) 0.0065(14)
C15 0.0410(17) 0.0500(19) 0.0380(16) -0.0007(14) 0.0262(15) -0.0071(14)
C18 0.0456(18) 0.0339(16) 0.0327(15) 0.0021(12) 0.0225(14) 0.0043(13)
C99 0.0468(18) 0.0380(18) 0.0375(16) 0.0000(13) 0.0251(15) -0.0019(14)
C22 0.0341(15) 0.0407(17) 0.0332(15) 0.0050(13) 0.0175(13) 0.0030(13)
C2 0.0477(18) 0.0328(16) 0.0356(16) -0.0084(13) 0.0257(15) -0.0035(13)
C79 0.0411(17) 0.0363(16) 0.0319(15) 0.0001(12) 0.0205(14) 0.0019(13)
C10 0.0412(17) 0.0361(17) 0.0362(16) 0.0017(13) 0.0222(14) 0.0042(13)
C82 0.0335(15) 0.0343(15) 0.0270(14) 0.0045(12) 0.0151(12) -0.0019(12)
C16 0.0369(15) 0.0359(16) 0.0319(15) 0.0032(12) 0.0211(13) -0.0011(12)
C25 0.0362(16) 0.0336(15) 0.0341(15) 0.0022(12) 0.0207(14) -0.0022(12)
C108 0.0502(19) 0.0369(17) 0.0497(19) -0.0035(14) 0.0354(17) -0.0056(14)
C111 0.0369(16) 0.0392(17) 0.0385(16) 0.0089(13) 0.0212(14) 0.0076(13)
C91 0.0439(18) 0.0393(18) 0.0356(17) 0.0002(14) 0.0173(15) -0.0023(14)
C27 0.0357(15) 0.0365(16) 0.0375(16) -0.0029(13) 0.0257(14) -0.0034(12)
C81 0.0388(16) 0.0377(17) 0.0296(15) 0.0022(12) 0.0147(13) -0.0078(13)
C1 0.0506(19) 0.0406(17) 0.0427(17) -0.0054(14) 0.0336(16) -0.0005(14)
C37 0.0461(18) 0.0385(18) 0.0422(18) -0.0041(14) 0.0270(16) -0.0008(14)
C66 0.0432(18) 0.0441(19) 0.056(2) -0.0095(16) 0.0325(17) -0.0101(15)
C100 0.054(2) 0.0382(18) 0.0412(18) -0.0011(14) 0.0274(16) 0.0003(15)
C13 0.0303(14) 0.0408(17) 0.0360(15) -0.0021(13) 0.0223(13) -0.0021(12)
C113 0.0346(16) 0.050(2) 0.0432(18) -0.0041(15) 0.0216(15) -0.0009(14)
C3 0.061(2) 0.0382(17) 0.0398(17) -0.0094(14) 0.0328(17) -0.0116(15)
C5 0.0491(19) 0.0363(17) 0.0340(16) -0.0067(13) 0.0189(15) -0.0020(14)
C4 0.059(2) 0.0368(17) 0.0333(16) -0.0069(13) 0.0241(16) -0.0087(15)
C29 0.071(3) 0.047(2) 0.0401(19) -0.0050(16) 0.0286(19) -0.0138(18)
C109 0.064(2) 0.0372(18) 0.072(2) -0.0087(17) 0.052(2) -0.0071(16)
C101 0.063(2) 0.0356(18) 0.0444(19) -0.0009(15) 0.0290(18) 0.0012(16)
C114 0.0454(19) 0.054(2) 0.063(2) -0.0064(18) 0.0359(19) -0.0058(16)
C65 0.0371(17) 0.0452(19) 0.064(2) -0.0029(16) 0.0325(17) -0.0028(14)
C110 0.081(3) 0.045(2) 0.081(3) 0.002(2) 0.052(3) 0.003(2)
C67 0.070(3) 0.054(2) 0.054(2) -0.0030(18) 0.033(2) -0.0168(19)
C73 0.057(2) 0.055(2) 0.092(3) -0.002(2) 0.049(2) 0.0078(19)
C69 0.094(3) 0.065(3) 0.091(3) -0.020(3) 0.065(3) -0.012(3)
C62 0.083(4) 0.195(8) 0.096(4) 0.002(5) 0.059(4) -0.003(4)
C102 0.117(4) 0.042(2) 0.112(4) -0.007(2) 0.091(4) -0.008(2)
C68 0.087(3) 0.054(2) 0.070(3) 0.008(2) 0.044(3) -0.005(2)
C106 0.077(3) 0.052(3) 0.189(7) 0.022(4) 0.059(4) 0.015(3)
C61 0.174(6) 0.100(4) 0.120(5) 0.062(4) 0.113(5) 0.073(4)
C63 0.188(6) 0.041(3) 0.170(6) -0.026(3) 0.146(6) -0.030(3)
C103 0.178(6) 0.055(3) 0.124(5) -0.010(3) 0.117(5) -0.032(4)
C74 0.079(3) 0.080(4) 0.124(5) 0.002(3) 0.056(3) 0.023(3)
C71 0.089(5) 0.134(7) 0.208(9) -0.056(6) 0.059(5) -0.019(4)
C64 0.091(4) 0.069(3) 0.097(4) -0.012(3) 0.052(3) 0.003(3)
C104 0.165(7) 0.045(3) 0.083(4) 0.010(3) 0.041(4) -0.007(4)
C75 0.067(4) 0.109(5) 0.168(7) -0.008(5) 0.049(4) 0.026(3)
C70 0.132(6) 0.437(16) 0.202(8) -0.245(11) 0.135(7) -0.183(9)
C105 0.103(5) 0.051(3) 0.243(10) 0.041(5) 0.056(6) 0.026(3)
C76 0.113(6) 0.351(16) 0.158(8) -0.010(9) 0.087(6) 0.017(8)
C72 0.227(9) 0.171(7) 0.082(4) -0.012(5) 0.076(5) -0.105(7)
C77 0.0350(15) 0.0346(16) 0.0327(15) -0.0027(12) 0.0203(13) -0.0012(12)
C46 0.0420(18) 0.0412(18) 0.0424(17) -0.0034(14) 0.0243(15) 0.0005(14)
C54 0.0395(16) 0.0386(17) 0.0322(15) -0.0011(13) 0.0204(14) -0.0016(13)
C55 0.0372(16) 0.0344(16) 0.0393(16) 0.0006(13) 0.0244(14) 0.0001(13)
C47 0.0348(16) 0.0377(17) 0.0407(17) -0.0057(13) 0.0219(14) -0.0024(13)
C48 0.0461(19) 0.0439(19) 0.0432(18) -0.0017(15) 0.0253(16) 0.0004(15)
C49 0.049(2) 0.066(2) 0.0404(18) -0.0111(17) 0.0267(17) -0.0089(18)
C52 0.0416(18) 0.048(2) 0.0460(19) -0.0015(15) 0.0242(16) 0.0007(15)
C50 0.0479(19) 0.053(2) 0.062(2) -0.0264(18) 0.0390(19) -0.0149(17)
C51 0.0462(19) 0.0356(18) 0.071(2) -0.0101(17) 0.0362(19) -0.0013(15)
C92 0.0413(18) 0.0422(18) 0.0350(16) -0.0048(14) 0.0167(15) -0.0041(14)
C93 0.0345(15) 0.0397(17) 0.0283(14) 0.0003(12) 0.0144(13) 0.0002(13)
C94 0.0483(18) 0.0391(17) 0.0398(17) -0.0041(14) 0.0271(16) -0.0076(14)
C98 0.056(2) 0.070(3) 0.051(2) -0.0028(19) 0.0314(19) -0.0213(19)
C95 0.058(2) 0.0417(19) 0.047(2) -0.0124(16) 0.0267(18) -0.0062(16)
C96 0.061(2) 0.073(3) 0.0357(18) -0.0098(18) 0.0241(18) 0.009(2)
C97 0.078(3) 0.104(4) 0.051(2) 0.000(2) 0.049(2) -0.006(3)
C38 0.052(2) 0.0404(19) 0.0431(18) -0.0045(15) 0.0286(17) -0.0008(15)
C39 0.056(2) 0.0358(17) 0.0471(19) 0.0001(14) 0.0346(17) 0.0015(15)
C40 0.101(4) 0.051(3) 0.057(3) 0.002(2) 0.023(3) 0.000(2)
C44 0.064(2) 0.041(2) 0.063(2) -0.0004(17) 0.038(2) 0.0006(17)
C30 0.069(3) 0.059(2) 0.040(2) -0.0043(18) 0.0241(19) -0.021(2)
C31 0.080(3) 0.056(2) 0.0355(19) -0.0001(17) 0.022(2) -0.028(2)
C32 0.109(4) 0.114(4) 0.073(3) 0.006(3) 0.053(3) -0.046(3)
C36 0.098(4) 0.064(3) 0.049(2) 0.004(2) 0.028(3) -0.012(3)
C35 0.118(5) 0.078(4) 0.057(3) 0.005(3) 0.023(3) -0.019(3)
C33 0.168(7) 0.123(6) 0.075(4) 0.004(4) 0.074(5) -0.062(5)
C34 0.154(6) 0.078(4) 0.057(3) 0.008(3) 0.037(4) -0.044(4)
C56 0.049(2) 0.0400(18) 0.0371(17) 0.0003(14) 0.0193(16) 0.0026(15)
C57 0.059(2) 0.044(2) 0.050(2) 0.0104(17) 0.0267(19) 0.0096(17)
C58 0.065(2) 0.0336(18) 0.070(3) -0.0005(17) 0.042(2) 0.0042(17)
C59 0.058(2) 0.042(2) 0.055(2) -0.0150(17) 0.0330(19) -0.0071(17)
C60 0.0462(18) 0.0417(18) 0.0381(17) -0.0048(14) 0.0244(15) 0.0003(14)
C41 0.114(4) 0.058(3) 0.074(3) 0.025(3) 0.039(3) 0.021(3)
C42 0.102(4) 0.040(2) 0.107(4) 0.007(2) 0.079(3) 0.001(2)
C43 0.085(3) 0.042(2) 0.091(3) -0.013(2) 0.058(3) -0.013(2)
C89 0.0268(14) 0.0357(15) 0.0304(14) 0.0023(12) 0.0167(12) -0.0031(11)

loop_
_atom_type_symbol
_atom_type_description
_atom_type_scat_dispersion_real
_atom_type_scat_dispersion_imag
_atom_type_scat_source
C C 0.0033 0.0000 'International Tables Vol C Tables 4.2.6.8 and 6.1.1.4'
H H 0.0000 0.0000 'International Tables Vol C Tables 4.2.6.8 and 6.1.1.4'
O O 0.0106 0.0000 'International Tables Vol C Tables 4.2.6.8 and 6.1.1.4'

loop_
_geom_angle_atom_site_label_1
_geom_angle_atom_site_label_2
_geom_angle_atom_site_label_3
_geom_angle
_geom_angle_site_symmetry_1
_geom_angle_site_symmetry_3
_geom_angle_publ_flag
C83 O1 C107 115.2(2) . . ?
C90 O2 C111 113.4(2) . . ?
C28 O3 C73 111.1(2) . . ?
C21 O4 C69 113.4(3) . . ?
C14 O5 C65 112.6(2) . . ?
C7 O6 C61 113.6(3) . . ?
O2 C90 C89 118.1(3) . . ?
O2 C90 C85 120.4(2) . . ?
C89 C90 C85 121.5(3) . . ?
O3 C28 C27 119.4(3) . . ?
O3 C28 C23 119.0(3) . . ?
C27 C28 C23 121.6(3) . . ?
C79 C78 C83 118.2(3) . . ?
C79 C78 C77 120.5(3) . . ?
C83 C78 C77 120.8(3) . . ?
O4 C21 C20 120.0(3) . . ?
O4 C21 C16 118.6(3) . . ?
C20 C21 C16 121.2(3) . . ?
O6 C7 C6 119.4(3) . . ?
O6 C7 C2 118.2(3) . . ?
C6 C7 C2 122.1(3) . . ?
O5 C14 C13 118.9(3) . . ?
O5 C14 C9 119.1(3) . . ?
C13 C14 C9 121.9(3) . . ?
C88 C87 C86 118.3(3) . . ?
C88 C87 C99 117.7(3) . . ?
C86 C87 C99 123.9(3) . . ?
C19 C20 C21 118.7(3) . . ?
C19 C20 C22 121.3(3) . . ?
C21 C20 C22 119.8(3) . . ?
C23 C24 C25 121.3(3) . . ?
C5 C6 C7 117.6(3) . . ?
C5 C6 C8 121.3(3) . . ?
C7 C6 C8 120.8(3) . . ?
C13 C12 C11 122.1(3) . . ?
C111 C112 C113 110.2(2) . . ?
C20 C19 C18 121.3(3) . . ?
C27 C26 C25 121.7(3) . . ?
C81 C80 C79 118.9(3) . . ?
C81 C80 C91 121.7(3) . . ?
C79 C80 C91 119.4(3) . . ?
C85 C86 C87 121.1(3) . . ?
C6 C8 C9 110.1(2) . . ?
C12 C11 C10 118.2(3) . . ?
C12 C11 C37 120.9(3) . . ?
C10 C11 C37 120.8(3) . . ?
O1 C83 C82 117.6(3) . . ?
O1 C83 C78 120.5(3) . . ?
C82 C83 C78 121.6(3) . . ?
C10 C9 C14 118.3(3) . . ?
C10 C9 C8 119.7(3) . . ?
C14 C9 C8 121.9(3) . . ?
C46 C45 C18 177.6(4) . . ?
C54 C53 C25 177.5(3) . . ?
O1 C107 C108 112.1(2) . . ?
C89 C88 C87 122.1(3) . . ?
C82 C84 C85 111.0(2) . . ?
C86 C85 C90 118.5(3) . . ?
C86 C85 C84 119.8(3) . . ?
C90 C85 C84 121.6(3) . . ?
C24 C23 C28 118.3(3) . . ?
C24 C23 C22 119.5(3) . . ?
C28 C23 C22 122.1(3) . . ?
C16 C17 C18 121.2(3) . . ?
C16 C15 C13 110.1(2) . . ?
C19 C18 C17 118.5(3) . . ?
C19 C18 C45 121.7(3) . . ?
C17 C18 C45 119.7(3) . . ?
C100 C99 C87 169.9(3) . . ?
C20 C22 C23 110.2(2) . . ?
C3 C2 C7 117.8(3) . . ?
C3 C2 C1 121.7(3) . . ?
C7 C2 C1 120.2(3) . . ?
C78 C79 C80 121.2(3) . . ?
C9 C10 C11 121.3(3) . . ?
C81 C82 C83 118.2(3) . . ?
C81 C82 C84 121.8(3) . . ?
C83 C82 C84 119.9(3) . . ?
C17 C16 C21 118.5(3) . . ?
C17 C16 C15 121.0(3) . . ?
C21 C16 C15 120.3(3) . . ?
C24 C25 C26 118.5(3) . . ?
C24 C25 C53 120.1(3) . . ?
C26 C25 C53 121.4(3) . . ?
C107 C108 C109 109.2(2) . . ?
O2 C111 C112 113.4(2) . . ?
C92 C91 C80 177.4(4) . . ?
C26 C27 C28 118.3(3) . . ?
C26 C27 C1 120.0(3) . . ?
C28 C27 C1 121.7(3) . . ?
C82 C81 C80 121.3(3) . . ?
C2 C1 C27 111.0(2) . . ?
C38 C37 C11 177.3(4) . . ?
C67 C66 C65 112.1(2) . . ?
C99 C100 C101 175.8(4) . . ?
C12 C13 C14 117.8(3) . . ?
C12 C13 C15 120.6(3) . . ?
C14 C13 C15 121.6(3) . . ?
C114 C113 C112 111.5(2) . . ?
C2 C3 C4 121.3(3) . . ?
C6 C5 C4 121.9(3) . . ?
C5 C4 C3 118.9(3) . . ?
C5 C4 C29 119.6(3) . . ?
C3 C4 C29 121.5(3) . . ?
C30 C29 C4 176.8(5) . . ?
C108 C109 C110 112.9(3) . . ?
C102 C101 C106 117.4(4) . . ?
C102 C101 C100 120.5(4) . . ?
C106 C101 C100 122.1(4) . . ?
O5 C65 C66 107.6(2) . . ?
C66 C67 C68 111.2(3) . . ?
O3 C73 C74 106.8(3) . . ?
O4 C69 C70 120.9(5) . . ?
C61 C62 C63 105.8(4) . . ?
C101 C102 C103 121.1(5) . . ?
C101 C106 C105 120.4(6) . . ?
O6 C61 C62 113.6(5) . . ?
C64 C63 C62 112.2(4) . . ?
C104 C103 C102 120.6(6) . . ?
C73 C74 C75 110.6(4) . . ?
C70 C71 C72 102.7(5) . . ?
C103 C104 C105 119.2(5) . . ?
C76 C75 C74 114.1(6) . . ?
C71 C70 C69 110.6(5) . . ?
C104 C105 C106 121.3(6) . . ?
C78 C77 C89 109.3(2) . 2_655 ?
C45 C46 C47 176.9(4) . . ?
C53 C54 C55 178.1(4) . . ?
C56 C55 C60 118.7(3) . . ?
C56 C55 C54 121.3(3) . . ?
C60 C55 C54 120.0(3) . . ?
C48 C47 C52 118.8(3) . . ?
C48 C47 C46 121.1(3) . . ?
C52 C47 C46 120.1(3) . . ?
C49 C48 C47 120.1(3) . . ?
C50 C49 C48 120.6(3) . . ?
C51 C52 C47 120.3(3) . . ?
C51 C50 C49 119.6(3) . . ?
C50 C51 C52 120.6(3) . . ?
C91 C92 C93 178.5(4) . . ?
C98 C93 C94 118.0(3) . . ?
C98 C93 C92 121.0(3) . . ?
C94 C93 C92 121.0(3) . . ?
C95 C94 C93 120.7(3) . . ?
C97 C98 C93 120.6(4) . . ?
C96 C95 C94 120.4(3) . . ?
C95 C96 C97 120.2(3) . . ?
C96 C97 C98 120.1(3) . . ?
C37 C38 C39 178.9(4) . . ?
C40 C39 C44 116.6(3) . . ?
C40 C39 C38 122.6(3) . . ?
C44 C39 C38 120.8(3) . . ?
C39 C40 C41 121.0(4) . . ?
C39 C44 C43 121.4(4) . . ?
C29 C30 C31 179.2(5) . . ?
C36 C31 C32 119.0(4) . . ?
C36 C31 C30 120.4(4) . . ?
C32 C31 C30 120.6(5) . . ?
C31 C32 C33 120.1(6) . . ?
C31 C36 C35 119.7(5) . . ?
C34 C35 C36 120.4(6) . . ?
C34 C33 C32 119.2(6) . . ?
C35 C34 C33 121.4(6) . . ?
C57 C56 C55 120.6(3) . . ?
C58 C57 C56 120.1(3) . . ?
C59 C58 C57 119.8(3) . . ?
C60 C59 C58 120.5(3) . . ?
C59 C60 C55 120.4(3) . . ?
C42 C41 C40 120.6(4) . . ?
C41 C42 C43 120.0(4) . . ?
C42 C43 C44 120.2(4) . . ?
C88 C89 C90 118.0(3) . . ?
C88 C89 C77 119.5(3) . 2_655 ?
C90 C89 C77 122.5(3) . 2_655 ?

loop_
_geom_bond_atom_site_label_1
_geom_bond_atom_site_label_2
_geom_bond_distance
_geom_bond_site_symmetry_2
_geom_bond_publ_flag
O1 C83 1.374(3) . ?
O1 C107 1.442(4) . ?
O2 C90 1.388(4) . ?
O2 C111 1.436(4) . ?
O3 C28 1.383(4) . ?
O3 C73 1.437(4) . ?
O4 C21 1.372(4) . ?
O4 C69 1.527(5) . ?
O5 C14 1.391(4) . ?
O5 C65 1.437(4) . ?
O6 C7 1.380(4) . ?
O6 C61 1.488(7) . ?
C90 C89 1.396(4) . ?
C90 C85 1.399(4) . ?
C28 C27 1.395(4) . ?
C28 C23 1.400(4) . ?
C78 C79 1.386(4) . ?
C78 C83 1.404(4) . ?
C78 C77 1.509(4) . ?
C21 C20 1.396(4) . ?
C21 C16 1.398(4) . ?
C7 C6 1.400(4) . ?
C7 C2 1.402(4) . ?
C14 C13 1.394(4) . ?
C14 C9 1.395(4) . ?
C87 C88 1.393(4) . ?
C87 C86 1.400(4) . ?
C87 C99 1.438(4) . ?
C20 C19 1.384(4) . ?
C20 C22 1.519(4) . ?
C24 C23 1.389(4) . ?
C24 C25 1.396(4) . ?
C6 C5 1.389(4) . ?
C6 C8 1.509(4) . ?
C12 C13 1.387(4) . ?
C12 C11 1.393(4) . ?
C112 C111 1.5385(13) . ?
C112 C113 1.5388(17) . ?
C19 C18 1.400(4) . ?
C26 C27 1.384(4) . ?
C26 C25 1.397(4) . ?
C80 C81 1.394(5) . ?
C80 C79 1.405(4) . ?
C80 C91 1.431(4) . ?
C86 C85 1.391(4) . ?
C8 C9 1.522(4) . ?
C11 C10 1.399(4) . ?
C11 C37 1.441(5) . ?
C83 C82 1.399(4) . ?
C9 C10 1.387(4) . ?
C45 C46 1.190(4) . ?
C45 C18 1.441(4) . ?
C53 C54 1.198(4) . ?
C53 C25 1.432(4) . ?
C107 C108 1.5385(14) . ?
C88 C89 1.385(4) . ?
C84 C82 1.514(4) . ?
C84 C85 1.527(4) . ?
C23 C22 1.525(4) . ?
C17 C16 1.387(4) . ?
C17 C18 1.400(5) . ?
C15 C16 1.513(4) . ?
C15 C13 1.520(4) . ?
C99 C100 1.191(4) . ?
C2 C3 1.392(5) . ?
C2 C1 1.511(5) . ?
C82 C81 1.389(4) . ?
C108 C109 1.5387(15) . ?
C91 C92 1.197(4) . ?
C27 C1 1.527(4) . ?
C37 C38 1.195(5) . ?
C66 C67 1.5377(17) . ?
C66 C65 1.5384(16) . ?
C100 C101 1.444(5) . ?
C113 C114 1.5387(13) . ?
C3 C4 1.396(5) . ?
C5 C4 1.393(5) . ?
C4 C29 1.434(5) . ?
C29 C30 1.197(5) . ?
C109 C110 1.5387(15) . ?
C101 C102 1.359(6) . ?
C101 C106 1.368(6) . ?
C67 C68 1.5393(16) . ?
C73 C74 1.5379(16) . ?
C69 C70 1.5395(13) . ?
C62 C61 1.5372(13) . ?
C62 C63 1.5400(15) . ?
C102 C103 1.389(7) . ?
C106 C105 1.374(8) . ?
C63 C64 1.5386(15) . ?
C103 C104 1.324(9) . ?
C74 C75 1.5393(16) . ?
C71 C70 1.5379(15) . ?
C71 C72 1.5396(14) . ?
C104 C105 1.347(11) . ?
C75 C76 1.5392(13) . ?
C77 C89 1.521(4) 2_655 ?
C46 C47 1.441(4) . ?
C54 C55 1.442(4) . ?
C55 C56 1.385(4) . ?
C55 C60 1.392(4) . ?
C47 C48 1.390(5) . ?
C47 C52 1.394(5) . ?
C48 C49 1.385(5) . ?
C49 C50 1.375(5) . ?
C52 C51 1.381(5) . ?
C50 C51 1.374(5) . ?
C92 C93 1.433(4) . ?
C93 C98 1.386(5) . ?
C93 C94 1.390(4) . ?
C94 C95 1.378(5) . ?
C98 C97 1.385(6) . ?
C95 C96 1.359(5) . ?
C96 C97 1.368(6) . ?
C38 C39 1.440(5) . ?
C39 C40 1.378(6) . ?
C39 C44 1.379(5) . ?
C40 C41 1.394(6) . ?
C44 C43 1.382(5) . ?
C30 C31 1.435(5) . ?
C31 C36 1.364(7) . ?
C31 C32 1.390(7) . ?
C32 C33 1.399(8) . ?
C36 C35 1.409(7) . ?
C35 C34 1.333(9) . ?
C33 C34 1.358(10) . ?
C56 C57 1.379(5) . ?
C57 C58 1.376(5) . ?
C58 C59 1.375(5) . ?
C59 C60 1.374(5) . ?
C41 C42 1.329(7) . ?
C42 C43 1.354(7) . ?
C89 C77 1.521(4) 2_655 ?

loop_
_geom_torsion_atom_site_label_1
_geom_torsion_atom_site_label_2
_geom_torsion_atom_site_label_3
_geom_torsion_atom_site_label_4
_geom_torsion
_geom_torsion_site_symmetry_1
_geom_torsion_site_symmetry_2
_geom_torsion_site_symmetry_3
_geom_torsion_site_symmetry_4
_geom_torsion_publ_flag
C111 O2 C90 C89 106.4(3) . . . . ?
C111 O2 C90 C85 -75.6(3) . . . . ?
C73 O3 C28 C27 -92.0(3) . . . . ?
C73 O3 C28 C23 90.4(3) . . . . ?
C69 O4 C21 C20 -72.4(4) . . . . ?
C69 O4 C21 C16 112.9(3) . . . . ?
C61 O6 C7 C6 -74.7(4) . . . . ?
C61 O6 C7 C2 111.6(3) . . . . ?
C65 O5 C14 C13 -98.7(3) . . . . ?
C65 O5 C14 C9 84.8(3) . . . . ?
O4 C21 C20 C19 176.9(3) . . . . ?
C16 C21 C20 C19 -8.5(4) . . . . ?
O4 C21 C20 C22 -9.2(4) . . . . ?
C16 C21 C20 C22 165.4(3) . . . . ?
O6 C7 C6 C5 179.8(3) . . . . ?
C2 C7 C6 C5 -6.8(4) . . . . ?
O6 C7 C6 C8 -6.0(4) . . . . ?
C2 C7 C6 C8 167.4(3) . . . . ?
C21 C20 C19 C18 2.1(4) . . . . ?
C22 C20 C19 C18 -171.7(3) . . . . ?
C88 C87 C86 C85 4.0(4) . . . . ?
C99 C87 C86 C85 -173.7(3) . . . . ?
C5 C6 C8 C9 112.5(3) . . . . ?
C7 C6 C8 C9 -61.5(4) . . . . ?
C13 C12 C11 C10 4.9(4) . . . . ?
C13 C12 C11 C37 -174.4(3) . . . . ?
C107 O1 C83 C82 116.0(3) . . . . ?
C107 O1 C83 C78 -69.5(3) . . . . ?
C79 C78 C83 O1 178.3(3) . . . . ?
C77 C78 C83 O1 -9.8(4) . . . . ?
C79 C78 C83 C82 -7.4(4) . . . . ?
C77 C78 C83 C82 164.5(3) . . . . ?
O5 C14 C9 C10 -177.5(2) . . . . ?
C13 C14 C9 C10 6.1(4) . . . . ?
O5 C14 C9 C8 6.7(4) . . . . ?
C13 C14 C9 C8 -169.8(3) . . . . ?
C6 C8 C9 C10 -58.6(4) . . . . ?
C6 C8 C9 C14 117.2(3) . . . . ?
C83 O1 C107 C108 -94.1(3) . . . . ?
C86 C87 C88 C89 -4.9(4) . . . . ?
C99 C87 C88 C89 172.9(3) . . . . ?
C87 C86 C85 C90 2.1(4) . . . . ?
C87 C86 C85 C84 -174.7(3) . . . . ?
O2 C90 C85 C86 174.2(2) . . . . ?
C89 C90 C85 C86 -7.8(4) . . . . ?
O2 C90 C85 C84 -9.0(4) . . . . ?
C89 C90 C85 C84 169.0(2) . . . . ?
C82 C84 C85 C86 59.7(3) . . . . ?
C82 C84 C85 C90 -117.1(3) . . . . ?
C25 C24 C23 C28 -0.4(4) . . . . ?
C25 C24 C23 C22 176.4(3) . . . . ?
O3 C28 C23 C24 -177.8(2) . . . . ?
C27 C28 C23 C24 4.6(4) . . . . ?
O3 C28 C23 C22 5.5(4) . . . . ?
C27 C28 C23 C22 -172.1(3) . . . . ?
C20 C19 C18 C17 4.1(4) . . . . ?
C20 C19 C18 C45 -178.8(3) . . . . ?
C16 C17 C18 C19 -4.2(4) . . . . ?
C16 C17 C18 C45 178.7(3) . . . . ?
C46 C45 C18 C19 -171(100) . . . . ?
C46 C45 C18 C17 6(9) . . . . ?
C88 C87 C99 C100 -27(2) . . . . ?
C86 C87 C99 C100 151(2) . . . . ?
C19 C20 C22 C23 110.5(3) . . . . ?
C21 C20 C22 C23 -63.2(4) . . . . ?
C24 C23 C22 C20 -59.4(3) . . . . ?
C28 C23 C22 C20 117.2(3) . . . . ?
O6 C7 C2 C3 -179.2(3) . . . . ?
C6 C7 C2 C3 7.4(4) . . . . ?
O6 C7 C2 C1 5.9(4) . . . . ?
C6 C7 C2 C1 -167.6(3) . . . . ?
C83 C78 C79 C80 2.1(4) . . . . ?
C77 C78 C79 C80 -169.9(3) . . . . ?
C81 C80 C79 C78 3.4(4) . . . . ?
C91 C80 C79 C78 -176.8(3) . . . . ?
C14 C9 C10 C11 -1.8(4) . . . . ?
C8 C9 C10 C11 174.1(3) . . . . ?
C12 C11 C10 C9 -3.5(4) . . . . ?
C37 C11 C10 C9 175.9(3) . . . . ?
O1 C83 C82 C81 -178.6(3) . . . . ?
C78 C83 C82 C81 6.9(4) . . . . ?
O1 C83 C82 C84 3.7(4) . . . . ?
C78 C83 C82 C84 -170.7(3) . . . . ?
C85 C84 C82 C81 -112.4(3) . . . . ?
C85 C84 C82 C83 65.2(4) . . . . ?
C18 C17 C16 C21 -1.9(4) . . . . ?
C18 C17 C16 C15 172.6(3) . . . . ?
O4 C21 C16 C17 -176.9(3) . . . . ?
C20 C21 C16 C17 8.4(4) . . . . ?
O4 C21 C16 C15 8.5(4) . . . . ?
C20 C21 C16 C15 -166.2(3) . . . . ?
C13 C15 C16 C17 -105.0(3) . . . . ?
C13 C15 C16 C21 69.5(4) . . . . ?
C23 C24 C25 C26 -3.3(4) . . . . ?
C23 C24 C25 C53 176.0(3) . . . . ?
C27 C26 C25 C24 3.0(4) . . . . ?
C27 C26 C25 C53 -176.3(3) . . . . ?
C54 C53 C25 C24 -73(8) . . . . ?
C54 C53 C25 C26 106(7) . . . . ?
O1 C107 C108 C109 -171.8(2) . . . . ?
C90 O2 C111 C112 -62.6(3) . . . . ?
C113 C112 C111 O2 -177.5(2) . . . . ?
C81 C80 C91 C92 -154(9) . . . . ?
C79 C80 C91 C92 26(9) . . . . ?
C25 C26 C27 C28 1.1(4) . . . . ?
C25 C26 C27 C1 -176.9(3) . . . . ?
O3 C28 C27 C26 177.5(3) . . . . ?
C23 C28 C27 C26 -4.9(4) . . . . ?
O3 C28 C27 C1 -4.6(4) . . . . ?
C23 C28 C27 C1 173.0(3) . . . . ?
C83 C82 C81 C80 -1.2(4) . . . . ?
C84 C82 C81 C80 176.5(3) . . . . ?
C79 C80 C81 C82 -3.9(4) . . . . ?
C91 C80 C81 C82 176.3(3) . . . . ?
C3 C2 C1 C27 -107.7(3) . . . . ?
C7 C2 C1 C27 67.0(4) . . . . ?
C26 C27 C1 C2 51.1(4) . . . . ?
C28 C27 C1 C2 -126.7(3) . . . . ?
C12 C11 C37 C38 78(8) . . . . ?
C10 C11 C37 C38 -101(8) . . . . ?
C87 C99 C100 C101 -62(6) . . . . ?
C11 C12 C13 C14 -1.0(4) . . . . ?
C11 C12 C13 C15 -179.0(3) . . . . ?
O5 C14 C13 C12 178.9(2) . . . . ?
C9 C14 C13 C12 -4.7(4) . . . . ?
O5 C14 C13 C15 -3.1(4) . . . . ?
C9 C14 C13 C15 173.3(3) . . . . ?
C16 C15 C13 C12 48.1(4) . . . . ?
C16 C15 C13 C14 -129.8(3) . . . . ?
C111 C112 C113 C114 -177.1(3) . . . . ?
C7 C2 C3 C4 -3.1(4) . . . . ?
C1 C2 C3 C4 171.8(3) . . . . ?
C7 C6 C5 C4 2.0(4) . . . . ?
C8 C6 C5 C4 -172.2(3) . . . . ?
C6 C5 C4 C3 2.1(5) . . . . ?
C6 C5 C4 C29 179.1(3) . . . . ?
C2 C3 C4 C5 -1.5(5) . . . . ?
C2 C3 C4 C29 -178.5(3) . . . . ?
C5 C4 C29 C30 -39(8) . . . . ?
C3 C4 C29 C30 138(8) . . . . ?
C107 C108 C109 C110 -166.2(3) . . . . ?
C99 C100 C101 C102 4(5) . . . . ?
C99 C100 C101 C106 -178(100) . . . . ?
C14 O5 C65 C66 -176.7(2) . . . . ?
C67 C66 C65 O5 -66.3(4) . . . . ?
C65 C66 C67 C68 -178.3(3) . . . . ?
C28 O3 C73 C74 175.0(3) . . . . ?
C21 O4 C69 C70 -94.4(5) . . . . ?
C106 C101 C102 C103 1.3(8) . . . . ?
C100 C101 C102 C103 179.5(4) . . . . ?
C102 C101 C106 C105 -1.7(10) . . . . ?
C100 C101 C106 C105 -179.8(7) . . . . ?
C7 O6 C61 C62 -95.9(5) . . . . ?
C63 C62 C61 O6 176.3(4) . . . . ?
C61 C62 C63 C64 75.7(6) . . . . ?
C101 C102 C103 C104 0.0(9) . . . . ?
O3 C73 C74 C75 175.7(5) . . . . ?
C102 C103 C104 C105 -0.9(11) . . . . ?
C73 C74 C75 C76 52.1(9) . . . . ?
C72 C71 C70 C69 172.8(6) . . . . ?
O4 C69 C70 C71 72.1(7) . . . . ?
C103 C104 C105 C106 0.5(13) . . . . ?
C101 C106 C105 C104 0.9(13) . . . . ?
C79 C78 C77 C89 103.9(3) . . . 2_655 ?
C83 C78 C77 C89 -67.8(3) . . . 2_655 ?
C18 C45 C46 C47 105(10) . . . . ?
C25 C53 C54 C55 14(16) . . . . ?
C53 C54 C55 C56 -137(10) . . . . ?
C53 C54 C55 C60 41(10) . . . . ?
C45 C46 C47 C48 145(7) . . . . ?
C45 C46 C47 C52 -34(7) . . . . ?
C52 C47 C48 C49 1.0(5) . . . . ?
C46 C47 C48 C49 -178.1(3) . . . . ?
C47 C48 C49 C50 -0.9(5) . . . . ?
C48 C47 C52 C51 -0.4(5) . . . . ?
C46 C47 C52 C51 178.7(3) . . . . ?
C48 C49 C50 C51 0.1(5) . . . . ?
C49 C50 C51 C52 0.6(5) . . . . ?
C47 C52 C51 C50 -0.4(5) . . . . ?
C80 C91 C92 C93 -10(22) . . . . ?
C91 C92 C93 C98 19(17) . . . . ?
C91 C92 C93 C94 -160(16) . . . . ?
C98 C93 C94 C95 0.3(5) . . . . ?
C92 C93 C94 C95 179.8(3) . . . . ?
C94 C93 C98 C97 0.7(6) . . . . ?
C92 C93 C98 C97 -178.7(4) . . . . ?
C93 C94 C95 C96 -0.9(6) . . . . ?
C94 C95 C96 C97 0.3(6) . . . . ?
C95 C96 C97 C98 0.8(7) . . . . ?
C93 C98 C97 C96 -1.3(7) . . . . ?
C11 C37 C38 C39 -150(18) . . . . ?
C37 C38 C39 C40 -139(19) . . . . ?
C37 C38 C39 C44 42(20) . . . . ?
C44 C39 C40 C41 -3.1(7) . . . . ?
C38 C39 C40 C41 178.1(5) . . . . ?
C40 C39 C44 C43 2.4(6) . . . . ?
C38 C39 C44 C43 -178.8(4) . . . . ?
C4 C29 C30 C31 40(42) . . . . ?
C29 C30 C31 C36 -18(39) . . . . ?
C29 C30 C31 C32 161(100) . . . . ?
C36 C31 C32 C33 1.6(8) . . . . ?
C30 C31 C32 C33 -177.7(5) . . . . ?
C32 C31 C36 C35 0.0(7) . . . . ?
C30 C31 C36 C35 179.4(4) . . . . ?
C31 C36 C35 C34 0.3(8) . . . . ?
C31 C32 C33 C34 -3.5(9) . . . . ?
C36 C35 C34 C33 -2.3(9) . . . . ?
C32 C33 C34 C35 3.9(10) . . . . ?
C60 C55 C56 C57 -0.9(5) . . . . ?
C54 C55 C56 C57 177.2(3) . . . . ?
C55 C56 C57 C58 0.4(6) . . . . ?
C56 C57 C58 C59 0.4(6) . . . . ?
C57 C58 C59 C60 -0.8(6) . . . . ?
C58 C59 C60 C55 0.4(5) . . . . ?
C56 C55 C60 C59 0.5(5) . . . . ?
C54 C55 C60 C59 -177.6(3) . . . . ?
C39 C40 C41 C42 0.9(9) . . . . ?
C40 C41 C42 C43 2.0(9) . . . . ?
C41 C42 C43 C44 -2.7(7) . . . . ?
C39 C44 C43 C42 0.4(7) . . . . ?
C87 C88 C89 C90 -0.4(4) . . . . ?
C87 C88 C89 C77 177.3(3) . . . 2_655 ?
O2 C90 C89 C88 -175.0(2) . . . . ?
C85 C90 C89 C88 6.9(4) . . . . ?
O2 C90 C89 C77 7.4(4) . . . 2_655 ?
C85 C90 C89 C77 -170.7(3) . . . 2_655 ?
